data_7022225
loop_
_publ_author_name
'Femoni, Cristina'
'Muzzioli, Sara'
'Palazzi, Antonio'
'Stagni, Stefano'
'Zacchini, Stefano'
'Monti, Filippo'
'Accorsi, Gianluca'
'Bolognesi, Margherita'
'Armaroli, Nicola'
'Massi, Massimiliano'
'Valenti, Giovanni'
'Marcaccio, Massimo'

_publ_section_title
;
 New tetrazole-based Cu(I) homo- and heteroleptic complexes with various
 P^P ligands: synthesis, characterization, redox and photophysical
 properties.
;
_journal_issue 4
_journal_name_full 'Dalton transactions (Cambridge, England : 2003)'
_journal_page_first 997
_journal_page_last 1010
_journal_paper_doi 10.1039/c2dt32056h
_journal_volume 42
_journal_year 2013
_chemical_formula_sum 'C70 H70 B2 Cu2 F8 N10 P4'
_chemical_formula_weight 1475.94
_chemical_name_systematic
;
?
;
_space_group_IT_number 15
_symmetry_cell_setting monoclinic
_symmetry_space_group_name_Hall '-C 2yc'
_symmetry_space_group_name_H-M 'C 1 2/c 1'
_atom_sites_solution_hydrogens geom
_atom_sites_solution_primary direct
_atom_sites_solution_secondary difmap
_audit_creation_method SHELXL-97
_cell_angle_alpha 90.00
_cell_angle_beta 99.2160(10)
_cell_angle_gamma 90.00
_cell_formula_units_Z 8
_cell_length_a 42.896(3)
_cell_length_b 13.8035(10)
_cell_length_c 24.5456(17)
_cell_measurement_reflns_used 9953
_cell_measurement_temperature 292(2)
_cell_measurement_theta_max 23.286
_cell_measurement_theta_min 2.2305
_cell_volume 14346.2(18)
_computing_structure_refinement 'SHELXL-97 (Sheldrick, 1997)'
_computing_structure_solution 'SHELXS-97 (Sheldrick, 1990)'
_diffrn_ambient_temperature 292(2)
_diffrn_measured_fraction_theta_full 1.000
_diffrn_measured_fraction_theta_max 1.000
_diffrn_measurement_device_type 'CCD area detector'
_diffrn_measurement_method 'phi and omega scans'
_diffrn_radiation_monochromator graphite
_diffrn_radiation_source 'fine-focus sealed tube'
_diffrn_radiation_type MoK\a
_diffrn_radiation_wavelength 0.71073
_diffrn_reflns_av_R_equivalents 0.0580
_diffrn_reflns_av_sigmaI/netI 0.0501
_diffrn_reflns_limit_h_max 54
_diffrn_reflns_limit_h_min -54
_diffrn_reflns_limit_k_max 17
_diffrn_reflns_limit_k_min -17
_diffrn_reflns_limit_l_max 31
_diffrn_reflns_limit_l_min -31
_diffrn_reflns_number 78301
_diffrn_reflns_theta_full 27.00
_diffrn_reflns_theta_max 27.00
_diffrn_reflns_theta_min 1.55
_exptl_absorpt_coefficient_mu 0.751
_exptl_absorpt_correction_T_max 0.9153
_exptl_absorpt_correction_T_min 0.8582
_exptl_absorpt_correction_type empirical
_exptl_absorpt_process_details
;
Data were corrected for Lorentz polarization and absorption
effects (empirical absorption correction SADABS).
R(int) = 0.1028 (selected reflections only, before parameter refinement)
R(int) = 0.0315 (selected reflections only, after parameter refinement)
;
_exptl_crystal_colour colourless
_exptl_crystal_density_diffrn 1.367
_exptl_crystal_density_method 'not measured'
_exptl_crystal_description prism
_exptl_crystal_F_000 6080
_exptl_crystal_size_max 0.21
_exptl_crystal_size_mid 0.16
_exptl_crystal_size_min 0.12
_refine_diff_density_max 0.847
_refine_diff_density_min -0.511
_refine_diff_density_rms 0.076
_refine_ls_extinction_method none
_refine_ls_goodness_of_fit_ref 1.046
_refine_ls_hydrogen_treatment constr
_refine_ls_matrix_type full
_refine_ls_number_parameters 865
_refine_ls_number_reflns 15663
_refine_ls_number_restraints 426
_refine_ls_restrained_S_all 1.099
_refine_ls_R_factor_all 0.1163
_refine_ls_R_factor_gt 0.0593
_refine_ls_shift/su_max 0.000
_refine_ls_shift/su_mean 0.000
_refine_ls_structure_factor_coef Fsqd
_refine_ls_weighting_details 'calc w=1/[\s^2^(Fo^2^)+(0.0755P)^2^+57.9294P] where P=(Fo^2^+2Fc^2^)/3'
_refine_ls_weighting_scheme calc
_refine_ls_wR_factor_gt 0.1487
_refine_ls_wR_factor_ref 0.1943
_reflns_number_gt 9265
_reflns_number_total 15663
_reflns_threshold_expression >2sigma(I)
_cod_data_source_file c2dt32056h.txt
_cod_data_source_block c2c
_cod_original_sg_symbol_H-M C2/c
_cod_database_code 7022225

loop_
_symmetry_equiv_pos_as_xyz
'x, y, z'
'-x, y, -z+1/2'
'x+1/2, y+1/2, z'
'-x+1/2, y+1/2, -z+1/2'
'-x, -y, -z'
'x, -y, z-1/2'
'-x+1/2, -y+1/2, -z'
'x+1/2, -y+1/2, z-1/2'

loop_
_atom_site_label
_atom_site_type_symbol
_atom_site_fract_x
_atom_site_fract_y
_atom_site_fract_z
_atom_site_U_iso_or_equiv
_atom_site_adp_type
_atom_site_occupancy
_atom_site_symmetry_multiplicity
_atom_site_calc_flag
_atom_site_refinement_flags
Cu1 Cu 0.146182(13) 0.59656(4) 0.12153(2) 0.04401(16) Uani 1 1 d .
Cu2 Cu 0.099394(14) 0.83369(5) 0.12556(2) 0.04596(17) Uani 1 1 d .
N1 N 0.16220(9) 0.5143(3) 0.19134(16) 0.0475(10) Uani 1 1 d .
N2 N 0.16114(10) 0.5165(3) 0.24450(18) 0.0530(11) Uani 1 1 d .
N3 N 0.18347(10) 0.4560(3) 0.26702(18) 0.0560(11) Uani 1 1 d .
N4 N 0.19907(11) 0.4136(3) 0.23109(19) 0.0598(12) Uani 1 1 d .
N5 N 0.17739(9) 0.4899(3) 0.08939(17) 0.0487(10) Uani 1 1 d .
C1 C 0.18546(12) 0.4519(4) 0.1839(2) 0.0501(11) Uani 1 1 d U
C2 C 0.19342(13) 0.4341(4) 0.1291(2) 0.0552(11) Uani 1 1 d U
C3 C 0.21585(15) 0.3685(4) 0.1192(3) 0.0672(13) Uani 1 1 d U
H3 H 0.2268 0.3317 0.1478 0.081 Uiso 1 1 calc R
C4 C 0.22203(16) 0.3582(5) 0.0652(3) 0.0762(14) Uani 1 1 d U
H4 H 0.2373 0.3148 0.0573 0.091 Uiso 1 1 calc R
C5 C 0.20548(15) 0.4121(5) 0.0250(3) 0.0729(14) Uani 1 1 d U
H5 H 0.2087 0.4051 -0.0114 0.088 Uiso 1 1 calc R
C6 C 0.18366(14) 0.4782(4) 0.0384(2) 0.0620(13) Uani 1 1 d U
H6 H 0.1728 0.5164 0.0104 0.074 Uiso 1 1 calc R
C7 C 0.19142(16) 0.4367(5) 0.3273(2) 0.0720(16) Uani 1 1 d U
C8 C 0.22395(16) 0.4827(6) 0.3459(3) 0.096(2) Uani 1 1 d U
H8A H 0.2226 0.5515 0.3402 0.144 Uiso 1 1 calc R
H8B H 0.2389 0.4559 0.3248 0.144 Uiso 1 1 calc R
H8C H 0.2308 0.4696 0.3844 0.144 Uiso 1 1 calc R
C9 C 0.16744(17) 0.4875(6) 0.3567(3) 0.091(2) Uani 1 1 d U
H9A H 0.1683 0.5561 0.3505 0.136 Uiso 1 1 calc R
H9B H 0.1722 0.4747 0.3956 0.136 Uiso 1 1 calc R
H9C H 0.1466 0.4640 0.3426 0.136 Uiso 1 1 calc R
C10 C 0.1921(2) 0.3298(6) 0.3357(3) 0.105(2) Uani 1 1 d U
H10A H 0.2078 0.3018 0.3167 0.158 Uiso 1 1 calc R
H10B H 0.1718 0.3031 0.3214 0.158 Uiso 1 1 calc R
H10C H 0.1972 0.3158 0.3744 0.158 Uiso 1 1 calc R
N6 N 0.07020(10) 0.9489(3) 0.14766(17) 0.0524(10) Uani 1 1 d .
N7 N 0.05955(12) 1.0343(3) 0.13030(18) 0.0616(12) Uani 1 1 d .
N8 N 0.04900(12) 1.0744(4) 0.17230(19) 0.0662(13) Uani 1 1 d .
N9 N 0.05208(12) 1.0190(4) 0.2172(2) 0.0687(13) Uani 1 1 d .
N10 N 0.09383(10) 0.7935(3) 0.20717(16) 0.0491(10) Uani 1 1 d .
C11 C 0.06576(12) 0.9408(4) 0.2008(2) 0.0534(12) Uani 1 1 d U
C12 C 0.07703(13) 0.8558(5) 0.2333(2) 0.0589(12) Uani 1 1 d U
C13 C 0.07181(16) 0.8418(6) 0.2861(3) 0.0807(15) Uani 1 1 d U
H13 H 0.0596 0.8850 0.3027 0.097 Uiso 1 1 calc R
C14 C 0.08524(19) 0.7616(6) 0.3140(3) 0.0932(17) Uani 1 1 d U
H14 H 0.0825 0.7506 0.3503 0.112 Uiso 1 1 calc R
C15 C 0.10245(18) 0.6988(6) 0.2887(3) 0.0867(16) Uani 1 1 d U
H15 H 0.1113 0.6440 0.3071 0.104 Uiso 1 1 calc R
C16 C 0.10670(15) 0.7170(5) 0.2355(2) 0.0666(14) Uani 1 1 d U
H16 H 0.1190 0.6745 0.2185 0.080 Uiso 1 1 calc R
C17 C 0.0338(2) 1.1724(6) 0.1676(3) 0.098(2) Uani 1 1 d U
C18 C 0.0391(2) 1.2176(6) 0.2234(3) 0.105(2) Uani 1 1 d U
H18A H 0.0613 1.2268 0.2353 0.157 Uiso 1 1 calc R
H18B H 0.0308 1.1759 0.2490 0.157 Uiso 1 1 calc R
H18C H 0.0285 1.2791 0.2218 0.157 Uiso 1 1 calc R
C19 C 0.0000(2) 1.1578(7) 0.1452(4) 0.133(3) Uani 1 1 d U
H19A H -0.0019 1.1297 0.1090 0.200 Uiso 1 1 calc R
H19B H -0.0107 1.2190 0.1430 0.200 Uiso 1 1 calc R
H19C H -0.0092 1.1151 0.1690 0.200 Uiso 1 1 calc R
C20 C 0.0504(3) 1.2300(7) 0.1267(4) 0.134(3) Uani 1 1 d U
H20A H 0.0722 1.2399 0.1423 0.201 Uiso 1 1 calc R
H20B H 0.0402 1.2916 0.1194 0.201 Uiso 1 1 calc R
H20C H 0.0492 1.1943 0.0928 0.201 Uiso 1 1 calc R
P1 P 0.18242(3) 0.71931(9) 0.13133(5) 0.0403(3) Uani 1 1 d .
P2 P 0.14634(3) 0.90971(9) 0.14490(5) 0.0420(3) Uani 1 1 d .
C21 C 0.17893(11) 0.8295(3) 0.1725(2) 0.0452(11) Uani 1 1 d .
H21A H 0.1764 0.8102 0.2095 0.054 Uiso 1 1 calc R
H21B H 0.1985 0.8656 0.1753 0.054 Uiso 1 1 calc R
C22 C 0.19007(12) 0.7626(4) 0.0649(2) 0.0493(11) Uani 1 1 d U
C23 C 0.21606(14) 0.8171(4) 0.0581(2) 0.0644(13) Uani 1 1 d U
H23 H 0.2312 0.8311 0.0886 0.077 Uiso 1 1 calc R
C24 C 0.22020(17) 0.8509(5) 0.0074(3) 0.0775(14) Uani 1 1 d U
H24 H 0.2379 0.8876 0.0036 0.093 Uiso 1 1 calc R
C25 C 0.19796(17) 0.8302(5) -0.0379(3) 0.0783(14) Uani 1 1 d U
H25 H 0.2006 0.8533 -0.0725 0.094 Uiso 1 1 calc R
C26 C 0.17221(16) 0.7761(5) -0.0324(2) 0.0736(14) Uani 1 1 d U
H26 H 0.1573 0.7617 -0.0632 0.088 Uiso 1 1 calc R
C27 C 0.16822(14) 0.7427(4) 0.0188(2) 0.0584(12) Uani 1 1 d U
H27 H 0.1505 0.7060 0.0224 0.070 Uiso 1 1 calc R
C28 C 0.22058(11) 0.6731(4) 0.1654(2) 0.0487(10) Uani 1 1 d U
C29 C 0.23959(12) 0.6191(4) 0.1364(3) 0.0570(12) Uani 1 1 d U
H29 H 0.2341 0.6123 0.0984 0.068 Uiso 1 1 calc R
C30 C 0.26691(13) 0.5748(4) 0.1637(3) 0.0669(13) Uani 1 1 d U
H30 H 0.2791 0.5365 0.1442 0.080 Uiso 1 1 calc R
C31 C 0.27573(14) 0.5879(5) 0.2193(3) 0.0742(14) Uani 1 1 d U
H31 H 0.2943 0.5599 0.2373 0.089 Uiso 1 1 calc R
C32 C 0.25724(14) 0.6423(5) 0.2486(3) 0.0740(14) Uani 1 1 d U
H32 H 0.2634 0.6510 0.2863 0.089 Uiso 1 1 calc R
C33 C 0.22965(13) 0.6840(4) 0.2224(2) 0.0615(12) Uani 1 1 d U
H33 H 0.2171 0.7194 0.2426 0.074 Uiso 1 1 calc R
C34 C 0.16194(13) 0.9855(4) 0.0951(2) 0.0529(11) Uani 1 1 d U
C35 C 0.14659(15) 0.9911(4) 0.0417(2) 0.0622(12) Uani 1 1 d U
H35 H 0.1279 0.9570 0.0311 0.075 Uiso 1 1 calc R
C36 C 0.15907(17) 1.0481(5) 0.0031(3) 0.0774(15) Uani 1 1 d U
H36 H 0.1488 1.0514 -0.0332 0.093 Uiso 1 1 calc R
C37 C 0.18636(18) 1.0988(5) 0.0193(3) 0.0817(15) Uani 1 1 d U
H37 H 0.1946 1.1363 -0.0065 0.098 Uiso 1 1 calc R
C38 C 0.20166(17) 1.0953(5) 0.0724(3) 0.0798(15) Uani 1 1 d U
H38 H 0.2200 1.1313 0.0829 0.096 Uiso 1 1 calc R
C39 C 0.18991(14) 1.0382(4) 0.1106(3) 0.0661(13) Uani 1 1 d U
H39 H 0.2006 1.0347 0.1466 0.079 Uiso 1 1 calc R
C40 C 0.14441(12) 0.9926(4) 0.2028(2) 0.0547(11) Uani 1 1 d U
C41 C 0.13626(15) 1.0885(5) 0.1924(3) 0.0718(14) Uani 1 1 d U
H41 H 0.1342 1.1124 0.1566 0.086 Uiso 1 1 calc R
C42 C 0.13114(16) 1.1496(5) 0.2355(3) 0.0839(16) Uani 1 1 d U
H42 H 0.1256 1.2140 0.2283 0.101 Uiso 1 1 calc R
C43 C 0.13428(16) 1.1152(6) 0.2876(3) 0.0847(16) Uani 1 1 d U
H43 H 0.1306 1.1560 0.3160 0.102 Uiso 1 1 calc R
C44 C 0.14277(15) 1.0217(5) 0.2990(3) 0.0762(14) Uani 1 1 d U
H44 H 0.1453 0.9991 0.3352 0.091 Uiso 1 1 calc R
C45 C 0.14770(13) 0.9601(5) 0.2566(2) 0.0629(13) Uani 1 1 d U
H45 H 0.1533 0.8959 0.2646 0.075 Uiso 1 1 calc R
P3 P 0.09818(3) 0.56357(9) 0.07407(5) 0.0406(3) Uani 1 1 d .
P4 P 0.06970(3) 0.76680(9) 0.05255(5) 0.0404(3) Uani 1 1 d .
C46 C 0.08115(11) 0.6531(3) 0.02241(19) 0.0432(11) Uani 1 1 d .
H46A H 0.0964 0.6673 -0.0016 0.052 Uiso 1 1 calc R
H46B H 0.0627 0.6252 -0.0001 0.052 Uiso 1 1 calc R
C47 C 0.10386(12) 0.4564(4) 0.0331(2) 0.0492(11) Uani 1 1 d U
C48 C 0.10964(14) 0.3691(4) 0.0602(3) 0.0628(12) Uani 1 1 d U
H48 H 0.1075 0.3646 0.0973 0.075 Uiso 1 1 calc R
C49 C 0.11851(15) 0.2883(5) 0.0331(3) 0.0731(14) Uani 1 1 d U
H49 H 0.1221 0.2298 0.0518 0.088 Uiso 1 1 calc R
C50 C 0.12195(15) 0.2946(5) -0.0210(3) 0.0736(14) Uani 1 1 d U
H50 H 0.1284 0.2407 -0.0390 0.088 Uiso 1 1 calc R
C51 C 0.11597(14) 0.3794(4) -0.0488(3) 0.0669(13) Uani 1 1 d U
H51 H 0.1181 0.3831 -0.0858 0.080 Uiso 1 1 calc R
C52 C 0.10670(13) 0.4604(4) -0.0221(2) 0.0569(12) Uani 1 1 d U
H52 H 0.1024 0.5179 -0.0416 0.068 Uiso 1 1 calc R
C53 C 0.06579(12) 0.5275(4) 0.1092(2) 0.0486(10) Uani 1 1 d U
C54 C 0.07053(15) 0.5190(4) 0.1660(2) 0.0631(13) Uani 1 1 d U
H54 H 0.0904 0.5311 0.1863 0.076 Uiso 1 1 calc R
C55 C 0.04578(17) 0.4924(5) 0.1931(3) 0.0777(14) Uani 1 1 d U
H55 H 0.0492 0.4870 0.2313 0.093 Uiso 1 1 calc R
C56 C 0.01643(17) 0.4740(5) 0.1638(3) 0.0796(15) Uani 1 1 d U
H56 H -0.0001 0.4573 0.1823 0.096 Uiso 1 1 calc R
C57 C 0.01151(15) 0.4801(4) 0.1075(3) 0.0699(14) Uani 1 1 d U
H57 H -0.0084 0.4670 0.0877 0.084 Uiso 1 1 calc R
C58 C 0.03580(12) 0.5055(4) 0.0801(2) 0.0565(12) Uani 1 1 d U
H58 H 0.0323 0.5082 0.0417 0.068 Uiso 1 1 calc R
C59 C 0.02899(11) 0.7436(4) 0.0615(2) 0.0510(11) Uani 1 1 d U
C64 C 0.02113(12) 0.7424(4) 0.1138(2) 0.0619(13) Uani 1 1 d U
H64 H 0.0364 0.7560 0.1442 0.074 Uiso 1 1 calc R
C63 C -0.00938(14) 0.7209(5) 0.1213(3) 0.0784(15) Uani 1 1 d U
H63 H -0.0144 0.7200 0.1568 0.094 Uiso 1 1 calc R
C62 C -0.03212(15) 0.7010(5) 0.0772(3) 0.0828(15) Uani 1 1 d U
H62 H -0.0526 0.6867 0.0827 0.099 Uiso 1 1 calc R
C61 C -0.02491(14) 0.7020(5) 0.0252(3) 0.0758(15) Uani 1 1 d U
H61 H -0.0404 0.6882 -0.0048 0.091 Uiso 1 1 calc R
C60 C 0.00541(12) 0.7235(4) 0.0169(2) 0.0617(13) Uani 1 1 d U
H60 H 0.0102 0.7245 -0.0187 0.074 Uiso 1 1 calc R
C65 C 0.06532(15) 0.8539(4) -0.0039(2) 0.0621(13) Uani 1 1 d U
C66 C 0.04980(18) 0.9396(5) 0.0041(3) 0.0810(15) Uani 1 1 d U
H66 H 0.0402 0.9462 0.0353 0.097 Uiso 1 1 calc R
C67 C 0.0482(2) 1.0151(6) -0.0328(3) 0.1004(18) Uani 1 1 d U
H67 H 0.0370 1.0711 -0.0276 0.120 Uiso 1 1 calc R
C68 C 0.0633(2) 1.0059(6) -0.0767(3) 0.1074(19) Uani 1 1 d U
H68 H 0.0636 1.0583 -0.1004 0.129 Uiso 1 1 calc R
C69 C 0.0780(2) 0.9234(6) -0.0875(3) 0.1014(18) Uani 1 1 d U
H69 H 0.0871 0.9177 -0.1192 0.122 Uiso 1 1 calc R
C70 C 0.07917(17) 0.8459(5) -0.0500(3) 0.0800(15) Uani 1 1 d U
H70 H 0.0895 0.7889 -0.0567 0.096 Uiso 1 1 calc R
B1 B 0.3075(3) 0.2780(9) 0.1337(5) 0.107(3) Uani 1 1 d .
F1 F 0.3005(2) 0.3681(5) 0.1234(4) 0.223(4) Uani 1 1 d .
F2 F 0.2860(2) 0.2229(5) 0.1054(5) 0.271(6) Uani 1 1 d .
F3 F 0.3328(3) 0.2660(11) 0.1162(4) 0.320(8) Uani 1 1 d .
F4 F 0.3147(3) 0.2546(7) 0.1838(3) 0.256(6) Uani 1 1 d .
B2 B 0.0826(3) 0.6231(10) 0.8507(5) 0.121(4) Uani 1 1 d .
F5 F 0.0909(3) 0.6649(10) 0.8086(5) 0.358(9) Uani 1 1 d .
F6 F 0.08337(17) 0.5280(5) 0.8418(3) 0.172(3) Uani 1 1 d .
F7 F 0.10579(13) 0.6492(4) 0.8923(2) 0.1292(17) Uani 1 1 d .
F8 F 0.05569(17) 0.6446(7) 0.8599(7) 0.336(9) Uani 1 1 d .

loop_
_atom_site_aniso_label
_atom_site_aniso_U_11
_atom_site_aniso_U_22
_atom_site_aniso_U_33
_atom_site_aniso_U_23
_atom_site_aniso_U_13
_atom_site_aniso_U_12
Cu1 0.0411(3) 0.0440(3) 0.0450(3) 0.0040(3) 0.0012(2) 0.0013(3)
Cu2 0.0450(3) 0.0534(4) 0.0385(3) -0.0041(3) 0.0036(2) -0.0048(3)
N1 0.046(2) 0.051(2) 0.045(2) 0.0089(19) 0.0063(18) 0.0052(19)
N2 0.048(2) 0.055(3) 0.054(3) 0.015(2) 0.004(2) 0.004(2)
N3 0.053(3) 0.061(3) 0.053(3) 0.019(2) 0.006(2) 0.007(2)
N4 0.060(3) 0.059(3) 0.061(3) 0.014(2) 0.010(2) 0.012(2)
N5 0.047(2) 0.047(2) 0.051(2) 0.0001(19) 0.0049(19) 0.0008(19)
C1 0.049(3) 0.043(2) 0.058(3) 0.007(2) 0.007(2) 0.005(2)
C2 0.056(3) 0.046(2) 0.062(3) 0.002(2) 0.008(2) 0.006(2)
C3 0.072(3) 0.057(3) 0.073(3) 0.002(2) 0.014(3) 0.016(2)
C4 0.080(3) 0.068(3) 0.084(3) -0.008(3) 0.023(3) 0.017(3)
C5 0.076(3) 0.075(3) 0.070(3) -0.011(3) 0.020(3) 0.008(3)
C6 0.063(3) 0.065(3) 0.059(3) -0.006(3) 0.013(2) 0.007(3)
C7 0.079(4) 0.081(4) 0.054(3) 0.030(3) 0.008(3) 0.007(3)
C8 0.076(4) 0.128(6) 0.077(4) 0.023(4) -0.007(4) -0.005(4)
C9 0.082(4) 0.128(6) 0.062(4) 0.018(4) 0.008(3) 0.007(4)
C10 0.146(5) 0.087(4) 0.080(4) 0.034(4) 0.012(4) -0.005(4)
N6 0.056(3) 0.052(3) 0.049(2) -0.001(2) 0.006(2) 0.010(2)
N7 0.075(3) 0.056(3) 0.051(3) -0.002(2) 0.003(2) 0.015(2)
N8 0.074(3) 0.073(3) 0.049(3) -0.009(2) 0.003(2) 0.022(3)
N9 0.071(3) 0.078(4) 0.057(3) -0.008(3) 0.011(2) 0.018(3)
N10 0.053(2) 0.053(2) 0.041(2) 0.0022(19) 0.0044(19) -0.006(2)
C11 0.049(3) 0.068(3) 0.045(3) -0.004(2) 0.010(2) 0.001(2)
C12 0.054(3) 0.075(3) 0.048(2) 0.000(2) 0.010(2) 0.003(2)
C13 0.085(3) 0.101(4) 0.060(3) 0.013(3) 0.024(3) 0.016(3)
C14 0.108(4) 0.110(4) 0.066(3) 0.028(3) 0.027(3) 0.015(3)
C15 0.100(4) 0.092(4) 0.068(3) 0.029(3) 0.014(3) 0.013(3)
C16 0.076(3) 0.066(3) 0.057(3) 0.017(3) 0.007(3) 0.006(3)
C17 0.111(4) 0.088(4) 0.094(4) -0.020(3) 0.012(4) 0.043(4)
C18 0.120(5) 0.087(4) 0.103(5) -0.027(4) 0.007(4) 0.028(4)
C19 0.118(5) 0.130(6) 0.138(6) -0.038(5) -0.019(5) 0.053(5)
C20 0.168(6) 0.106(5) 0.132(6) 0.009(5) 0.034(5) 0.041(5)
P1 0.0376(6) 0.0418(7) 0.0411(6) 0.0030(5) 0.0056(5) 0.0016(5)
P2 0.0405(6) 0.0413(7) 0.0433(7) -0.0030(5) 0.0040(5) 0.0002(5)
C21 0.042(3) 0.047(3) 0.044(3) -0.001(2) 0.000(2) 0.001(2)
C22 0.051(2) 0.053(2) 0.046(2) 0.001(2) 0.013(2) -0.001(2)
C23 0.067(3) 0.070(3) 0.059(3) 0.002(2) 0.019(2) -0.013(2)
C24 0.085(3) 0.084(3) 0.070(3) 0.004(3) 0.031(3) -0.017(3)
C25 0.097(3) 0.087(3) 0.056(3) 0.004(3) 0.029(3) -0.008(3)
C26 0.086(3) 0.085(3) 0.051(3) -0.003(3) 0.015(3) -0.001(3)
C27 0.061(3) 0.068(3) 0.047(2) 0.001(2) 0.011(2) -0.001(2)
C28 0.041(2) 0.048(2) 0.058(2) 0.011(2) 0.0086(19) 0.0014(19)
C29 0.044(2) 0.055(3) 0.074(3) 0.010(2) 0.015(2) 0.005(2)
C30 0.048(2) 0.067(3) 0.088(3) 0.013(3) 0.018(2) 0.012(2)
C31 0.052(3) 0.079(3) 0.089(3) 0.023(3) 0.005(3) 0.014(2)
C32 0.060(3) 0.085(3) 0.073(3) 0.017(3) -0.001(2) 0.015(3)
C33 0.053(3) 0.069(3) 0.060(3) 0.011(2) 0.002(2) 0.011(2)
C34 0.057(3) 0.043(2) 0.059(3) 0.003(2) 0.011(2) 0.002(2)
C35 0.076(3) 0.049(3) 0.061(3) 0.003(2) 0.010(2) 0.004(2)
C36 0.098(3) 0.062(3) 0.071(3) 0.011(3) 0.011(3) 0.007(3)
C37 0.099(3) 0.065(3) 0.086(3) 0.017(3) 0.027(3) -0.002(3)
C38 0.084(3) 0.061(3) 0.095(3) 0.012(3) 0.016(3) -0.009(3)
C39 0.068(3) 0.054(3) 0.076(3) 0.008(2) 0.010(2) -0.008(2)
C40 0.044(2) 0.057(3) 0.062(3) -0.018(2) 0.006(2) -0.004(2)
C41 0.068(3) 0.064(3) 0.081(3) -0.020(3) 0.006(3) 0.006(3)
C42 0.081(3) 0.074(3) 0.097(3) -0.030(3) 0.013(3) 0.004(3)
C43 0.080(3) 0.088(3) 0.089(3) -0.039(3) 0.022(3) -0.008(3)
C44 0.071(3) 0.088(3) 0.073(3) -0.030(3) 0.021(3) -0.016(3)
C45 0.057(3) 0.073(3) 0.061(3) -0.021(2) 0.015(2) -0.012(2)
P3 0.0411(6) 0.0380(6) 0.0412(6) 0.0014(5) 0.0019(5) 0.0014(5)
P4 0.0431(6) 0.0395(6) 0.0363(6) 0.0007(5) -0.0003(5) 0.0026(5)
C46 0.046(3) 0.042(3) 0.040(2) -0.002(2) 0.003(2) 0.003(2)
C47 0.048(2) 0.044(2) 0.055(2) -0.005(2) 0.005(2) 0.001(2)
C48 0.069(3) 0.051(2) 0.068(3) 0.002(2) 0.008(2) 0.009(2)
C49 0.079(3) 0.052(3) 0.086(3) -0.004(3) 0.009(3) 0.016(2)
C50 0.074(3) 0.061(3) 0.084(3) -0.022(3) 0.007(3) 0.010(3)
C51 0.067(3) 0.065(3) 0.066(3) -0.016(2) 0.006(2) 0.001(2)
C52 0.058(3) 0.054(3) 0.057(3) -0.010(2) 0.004(2) 0.000(2)
C53 0.051(2) 0.044(2) 0.051(2) 0.003(2) 0.009(2) 0.000(2)
C54 0.067(3) 0.064(3) 0.058(3) 0.004(2) 0.012(2) -0.006(2)
C55 0.087(3) 0.079(3) 0.071(3) 0.007(3) 0.025(3) -0.005(3)
C56 0.075(3) 0.078(3) 0.092(3) 0.007(3) 0.032(3) -0.007(3)
C57 0.057(3) 0.066(3) 0.088(3) 0.003(3) 0.013(3) -0.005(2)
C58 0.053(2) 0.052(2) 0.065(3) 0.002(2) 0.008(2) -0.003(2)
C59 0.039(2) 0.051(2) 0.059(3) -0.008(2) -0.002(2) 0.006(2)
C64 0.043(2) 0.073(3) 0.068(3) -0.016(2) 0.006(2) -0.006(2)
C63 0.054(3) 0.095(3) 0.088(3) -0.024(3) 0.017(2) -0.008(3)
C62 0.050(3) 0.094(3) 0.102(3) -0.020(3) 0.007(3) -0.006(3)
C61 0.050(3) 0.079(3) 0.091(3) -0.016(3) -0.013(3) 0.001(3)
C60 0.047(2) 0.064(3) 0.068(3) -0.007(2) -0.010(2) 0.005(2)
C65 0.088(3) 0.051(3) 0.045(2) 0.007(2) 0.004(2) 0.008(2)
C66 0.123(4) 0.058(3) 0.058(3) 0.008(2) 0.005(3) 0.019(3)
C67 0.143(4) 0.072(3) 0.083(3) 0.014(3) 0.009(3) 0.018(3)
C68 0.145(4) 0.085(3) 0.092(3) 0.031(3) 0.017(3) 0.008(3)
C69 0.129(4) 0.095(4) 0.082(3) 0.029(3) 0.024(3) 0.010(3)
C70 0.100(3) 0.078(3) 0.063(3) 0.021(3) 0.016(3) 0.012(3)
B1 0.126(9) 0.104(8) 0.092(7) -0.028(6) 0.015(6) 0.032(7)
F1 0.239(9) 0.107(5) 0.297(10) -0.031(6) -0.034(7) 0.046(5)
F2 0.249(9) 0.114(5) 0.374(13) -0.023(7) -0.182(9) 0.017(6)
F3 0.281(12) 0.49(2) 0.218(9) 0.076(11) 0.137(9) 0.181(13)
F4 0.401(14) 0.289(11) 0.085(4) -0.010(5) 0.058(6) -0.169(10)
B2 0.132(10) 0.116(9) 0.097(8) 0.020(7) -0.032(7) 0.045(8)
F5 0.403(17) 0.377(17) 0.231(10) 0.184(12) -0.139(11) -0.124(14)
F6 0.191(6) 0.139(6) 0.168(6) -0.039(5) -0.026(5) 0.020(5)
F7 0.122(4) 0.139(5) 0.125(4) -0.021(3) 0.018(3) 0.006(3)
F8 0.084(4) 0.218(9) 0.71(3) -0.158(13) 0.068(9) -0.006(5)

loop_
_atom_type_symbol
_atom_type_description
_atom_type_scat_dispersion_real
_atom_type_scat_dispersion_imag
_atom_type_scat_source
C C 0.0033 0.0016 'International Tables Vol C Tables 4.2.6.8 and 6.1.1.4'
H H 0.0000 0.0000 'International Tables Vol C Tables 4.2.6.8 and 6.1.1.4'
B B 0.0013 0.0007 'International Tables Vol C Tables 4.2.6.8 and 6.1.1.4'
N N 0.0061 0.0033 'International Tables Vol C Tables 4.2.6.8 and 6.1.1.4'
F F 0.0171 0.0103 'International Tables Vol C Tables 4.2.6.8 and 6.1.1.4'
P P 0.1023 0.0942 'International Tables Vol C Tables 4.2.6.8 and 6.1.1.4'
Cu Cu 0.3201 1.2651 'International Tables Vol C Tables 4.2.6.8 and 6.1.1.4'

loop_
_geom_angle_atom_site_label_1
_geom_angle_atom_site_label_2
_geom_angle_atom_site_label_3
_geom_angle
N1 Cu1 N5 77.99(16)
N1 Cu1 P3 118.15(12)
N5 Cu1 P3 103.69(11)
N1 Cu1 P1 100.88(12)
N5 Cu1 P1 95.18(11)
P3 Cu1 P1 139.20(5)
N10 Cu2 N6 78.31(17)
N10 Cu2 P4 120.91(12)
N6 Cu2 P4 103.24(12)
N10 Cu2 P2 98.86(12)
N6 Cu2 P2 98.03(13)
P4 Cu2 P2 137.71(5)
N2 N1 C1 107.0(4)
N2 N1 Cu1 138.3(3)
C1 N1 Cu1 113.0(3)
N1 N2 N3 105.2(4)
N2 N3 N4 114.2(4)
N2 N3 C7 124.3(5)
N4 N3 C7 121.5(5)
C1 N4 N3 101.9(4)
C6 N5 C2 117.1(5)
C6 N5 Cu1 129.7(4)
C2 N5 Cu1 113.0(3)
N4 C1 N1 111.7(5)
N4 C1 C2 127.1(5)
N1 C1 C2 121.2(4)
N5 C2 C3 122.8(5)
N5 C2 C1 113.8(5)
C3 C2 C1 123.3(5)
C2 C3 C4 118.7(6)
C2 C3 H3 120.7
C4 C3 H3 120.7
C5 C4 C3 118.7(6)
C5 C4 H4 120.6
C3 C4 H4 120.6
C4 C5 C6 119.2(6)
C4 C5 H5 120.4
C6 C5 H5 120.4
N5 C6 C5 123.3(6)
N5 C6 H6 118.3
C5 C6 H6 118.3
C10 C7 N3 108.1(6)
C10 C7 C9 113.1(6)
N3 C7 C9 108.9(5)
C10 C7 C8 111.8(6)
N3 C7 C8 105.9(5)
C9 C7 C8 108.6(6)
C7 C8 H8A 109.5
C7 C8 H8B 109.5
H8A C8 H8B 109.5
C7 C8 H8C 109.5
H8A C8 H8C 109.5
H8B C8 H8C 109.5
C7 C9 H9A 109.5
C7 C9 H9B 109.5
H9A C9 H9B 109.5
C7 C9 H9C 109.5
H9A C9 H9C 109.5
H9B C9 H9C 109.5
C7 C10 H10A 109.5
C7 C10 H10B 109.5
H10A C10 H10B 109.5
C7 C10 H10C 109.5
H10A C10 H10C 109.5
H10B C10 H10C 109.5
N7 N6 C11 107.0(4)
N7 N6 Cu2 140.5(4)
C11 N6 Cu2 111.1(3)
N6 N7 N8 105.7(4)
N7 N8 N9 114.0(5)
N7 N8 C17 121.4(5)
N9 N8 C17 124.5(5)
C11 N9 N8 101.9(4)
C16 N10 C12 117.8(5)
C16 N10 Cu2 126.6(4)
C12 N10 Cu2 115.5(4)
N9 C11 N6 111.4(5)
N9 C11 C12 127.9(5)
N6 C11 C12 120.6(5)
N10 C12 C13 122.9(6)
N10 C12 C11 114.1(5)
C13 C12 C11 122.9(6)
C12 C13 C14 117.8(7)
C12 C13 H13 121.1
C14 C13 H13 121.1
C15 C14 C13 120.1(6)
C15 C14 H14 120.0
C13 C14 H14 120.0
C14 C15 C16 119.1(7)
C14 C15 H15 120.5
C16 C15 H15 120.5
N10 C16 C15 122.3(6)
N10 C16 H16 118.9
C15 C16 H16 118.9
C19 C17 C18 113.3(7)
C19 C17 N8 107.0(7)
C18 C17 N8 107.9(6)
C19 C17 C20 110.8(8)
C18 C17 C20 111.5(8)
N8 C17 C20 105.9(6)
C17 C18 H18A 109.5
C17 C18 H18B 109.5
H18A C18 H18B 109.5
C17 C18 H18C 109.5
H18A C18 H18C 109.5
H18B C18 H18C 109.5
C17 C19 H19A 109.5
C17 C19 H19B 109.5
H19A C19 H19B 109.5
C17 C19 H19C 109.5
H19A C19 H19C 109.5
H19B C19 H19C 109.5
C17 C20 H20A 109.5
C17 C20 H20B 109.5
H20A C20 H20B 109.5
C17 C20 H20C 109.5
H20A C20 H20C 109.5
H20B C20 H20C 109.5
C22 P1 C28 104.3(2)
C22 P1 C21 105.2(2)
C28 P1 C21 100.5(2)
C22 P1 Cu1 111.56(17)
C28 P1 Cu1 109.48(17)
C21 P1 Cu1 123.72(16)
C34 P2 C21 104.8(2)
C34 P2 C40 103.2(3)
C21 P2 C40 102.6(2)
C34 P2 Cu2 122.66(19)
C21 P2 Cu2 113.65(17)
C40 P2 Cu2 107.70(17)
P2 C21 P1 114.9(2)
P2 C21 H21A 108.5
P1 C21 H21A 108.5
P2 C21 H21B 108.5
P1 C21 H21B 108.5
H21A C21 H21B 107.5
C27 C22 C23 117.8(5)
C27 C22 P1 118.4(4)
C23 C22 P1 123.8(4)
C24 C23 C22 121.6(6)
C24 C23 H23 119.2
C22 C23 H23 119.2
C23 C24 C25 119.4(6)
C23 C24 H24 120.3
C25 C24 H24 120.3
C26 C25 C24 120.3(6)
C26 C25 H25 119.8
C24 C25 H25 119.8
C25 C26 C27 119.8(6)
C25 C26 H26 120.1
C27 C26 H26 120.1
C26 C27 C22 121.1(6)
C26 C27 H27 119.4
C22 C27 H27 119.4
C29 C28 C33 118.6(5)
C29 C28 P1 120.8(4)
C33 C28 P1 120.3(4)
C28 C29 C30 120.6(6)
C28 C29 H29 119.7
C30 C29 H29 119.7
C31 C30 C29 119.9(6)
C31 C30 H30 120.1
C29 C30 H30 120.1
C30 C31 C32 120.1(6)
C30 C31 H31 119.9
C32 C31 H31 119.9
C31 C32 C33 120.5(6)
C31 C32 H32 119.7
C33 C32 H32 119.7
C32 C33 C28 120.1(6)
C32 C33 H33 119.9
C28 C33 H33 119.9
C35 C34 C39 119.2(5)
C35 C34 P2 120.2(4)
C39 C34 P2 120.5(4)
C34 C35 C36 120.0(6)
C34 C35 H35 120.0
C36 C35 H35 120.0
C37 C36 C35 119.6(6)
C37 C36 H36 120.2
C35 C36 H36 120.2
C38 C37 C36 121.2(7)
C38 C37 H37 119.4
C36 C37 H37 119.4
C37 C38 C39 119.8(7)
C37 C38 H38 120.1
C39 C38 H38 120.1
C38 C39 C34 120.1(6)
C38 C39 H39 119.9
C34 C39 H39 119.9
C41 C40 C45 118.2(5)
C41 C40 P2 119.7(5)
C45 C40 P2 121.8(4)
C40 C41 C42 120.3(7)
C40 C41 H41 119.9
C42 C41 H41 119.9
C43 C42 C41 120.0(7)
C43 C42 H42 120.0
C41 C42 H42 120.0
C42 C43 C44 120.8(7)
C42 C43 H43 119.6
C44 C43 H43 119.6
C43 C44 C45 119.8(7)
C43 C44 H44 120.1
C45 C44 H44 120.1
C40 C45 C44 120.9(6)
C40 C45 H45 119.5
C44 C45 H45 119.5
C53 P3 C47 102.6(2)
C53 P3 C46 105.2(2)
C47 P3 C46 103.8(2)
C53 P3 Cu1 121.14(17)
C47 P3 Cu1 104.96(17)
C46 P3 Cu1 116.89(16)
C65 P4 C59 102.9(3)
C65 P4 C46 105.1(2)
C59 P4 C46 102.8(2)
C65 P4 Cu2 108.3(2)
C59 P4 Cu2 114.30(17)
C46 P4 Cu2 121.59(16)
P4 C46 P3 113.6(2)
P4 C46 H46A 108.9
P3 C46 H46A 108.9
P4 C46 H46B 108.9
P3 C46 H46B 108.9
H46A C46 H46B 107.7
C48 C47 C52 118.1(5)
C48 C47 P3 118.0(4)
C52 C47 P3 123.3(4)
C47 C48 C49 120.9(6)
C47 C48 H48 119.6
C49 C48 H48 119.6
C50 C49 C48 119.9(6)
C50 C49 H49 120.0
C48 C49 H49 120.0
C51 C50 C49 120.2(6)
C51 C50 H50 119.9
C49 C50 H50 119.9
C50 C51 C52 120.3(6)
C50 C51 H51 119.9
C52 C51 H51 119.9
C47 C52 C51 120.6(6)
C47 C52 H52 119.7
C51 C52 H52 119.7
C54 C53 C58 118.0(5)
C54 C53 P3 120.1(4)
C58 C53 P3 121.8(4)
C53 C54 C55 120.3(6)
C53 C54 H54 119.8
C55 C54 H54 119.8
C56 C55 C54 120.5(6)
C56 C55 H55 119.8
C54 C55 H55 119.8
C57 C56 C55 119.9(6)
C57 C56 H56 120.1
C55 C56 H56 120.1
C56 C57 C58 120.3(6)
C56 C57 H57 119.8
C58 C57 H57 119.8
C57 C58 C53 120.9(6)
C57 C58 H58 119.6
C53 C58 H58 119.6
C64 C59 C60 118.2(5)
C64 C59 P4 119.7(4)
C60 C59 P4 122.0(4)
C59 C64 C63 120.3(6)
C59 C64 H64 119.8
C63 C64 H64 119.8
C62 C63 C64 120.6(6)
C62 C63 H63 119.7
C64 C63 H63 119.7
C61 C62 C63 120.1(6)
C61 C62 H62 120.0
C63 C62 H62 120.0
C62 C61 C60 120.1(6)
C62 C61 H61 120.0
C60 C61 H61 120.0
C61 C60 C59 120.7(6)
C61 C60 H60 119.7
C59 C60 H60 119.7
C70 C65 C66 118.0(6)
C70 C65 P4 124.9(5)
C66 C65 P4 116.7(5)
C67 C66 C65 121.9(7)
C67 C66 H66 119.1
C65 C66 H66 119.1
C68 C67 C66 118.3(8)
C68 C67 H67 120.8
C66 C67 H67 120.8
C69 C68 C67 122.3(8)
C69 C68 H68 118.8
C67 C68 H68 118.8
C68 C69 C70 119.0(8)
C68 C69 H69 120.5
C70 C69 H69 120.5
C65 C70 C69 120.4(7)
C65 C70 H70 119.8
C69 C70 H70 119.8
F3 B1 F4 102.2(12)
F3 B1 F1 104.3(14)
F4 B1 F1 116.7(10)
F3 B1 F2 108.6(12)
F4 B1 F2 114.2(13)
F1 B1 F2 109.7(11)
F8 B2 F5 115.1(12)
F8 B2 F6 108.3(14)
F5 B2 F6 107.0(13)
F8 B2 F7 112.9(13)
F5 B2 F7 102.8(13)
F6 B2 F7 110.6(8)

loop_
_geom_bond_atom_site_label_1
_geom_bond_atom_site_label_2
_geom_bond_distance
Cu1 N1 2.079(4)
Cu1 N5 2.218(4)
Cu1 P3 2.2440(13)
Cu1 P1 2.2861(14)
Cu2 N10 2.128(4)
Cu2 N6 2.147(4)
Cu2 P4 2.2259(13)
Cu2 P2 2.2527(14)
N1 N2 1.313(6)
N1 C1 1.352(6)
N2 N3 1.323(6)
N3 N4 1.326(6)
N3 C7 1.489(7)
N4 C1 1.321(6)
N5 C6 1.331(7)
N5 C2 1.343(6)
C1 C2 1.460(7)
C2 C3 1.371(8)
C3 C4 1.401(8)
C3 H3 0.9300
C4 C5 1.344(9)
C4 H4 0.9300
C5 C6 1.384(8)
C5 H5 0.9300
C6 H6 0.9300
C7 C10 1.488(10)
C7 C9 1.519(9)
C7 C8 1.535(9)
C8 H8A 0.9600
C8 H8B 0.9600
C8 H8C 0.9600
C9 H9A 0.9600
C9 H9B 0.9600
C9 H9C 0.9600
C10 H10A 0.9600
C10 H10B 0.9600
C10 H10C 0.9600
N6 N7 1.311(6)
N6 C11 1.352(6)
N7 N8 1.313(6)
N8 N9 1.332(7)
N8 C17 1.498(8)
N9 C11 1.322(7)
N10 C16 1.334(7)
N10 C12 1.348(7)
C11 C12 1.457(8)
C12 C13 1.364(8)
C13 C14 1.379(10)
C13 H13 0.9300
C14 C15 1.352(10)
C14 H14 0.9300
C15 C16 1.371(8)
C15 H15 0.9300
C16 H16 0.9300
C17 C19 1.480(11)
C17 C18 1.487(10)
C17 C20 1.541(12)
C18 H18A 0.9600
C18 H18B 0.9600
C18 H18C 0.9600
C19 H19A 0.9600
C19 H19B 0.9600
C19 H19C 0.9600
C20 H20A 0.9600
C20 H20B 0.9600
C20 H20C 0.9600
P1 C22 1.814(5)
P1 C28 1.829(5)
P1 C21 1.845(5)
P2 C34 1.816(5)
P2 C21 1.826(5)
P2 C40 1.836(5)
C21 H21A 0.9700
C21 H21B 0.9700
C22 C27 1.377(7)
C22 C23 1.377(7)
C23 C24 1.366(8)
C23 H23 0.9300
C24 C25 1.374(9)
C24 H24 0.9300
C25 C26 1.358(9)
C25 H25 0.9300
C26 C27 1.376(8)
C26 H26 0.9300
C27 H27 0.9300
C28 C29 1.382(7)
C28 C33 1.399(7)
C29 C30 1.394(8)
C29 H29 0.9300
C30 C31 1.368(9)
C30 H30 0.9300
C31 C32 1.375(9)
C31 H31 0.9300
C32 C33 1.379(8)
C32 H32 0.9300
C33 H33 0.9300
C34 C35 1.371(8)
C34 C39 1.403(8)
C35 C36 1.402(8)
C35 H35 0.9300
C36 C37 1.367(10)
C36 H36 0.9300
C37 C38 1.364(10)
C37 H37 0.9300
C38 C39 1.380(8)
C38 H38 0.9300
C39 H39 0.9300
C40 C41 1.382(8)
C40 C45 1.382(8)
C41 C42 1.398(8)
C41 H41 0.9300
C42 C43 1.352(10)
C42 H42 0.9300
C43 C44 1.358(10)
C43 H43 0.9300
C44 C45 1.386(8)
C44 H44 0.9300
C45 H45 0.9300
P3 C53 1.818(5)
P3 C47 1.827(5)
P3 C46 1.837(5)
P4 C65 1.821(5)
P4 C59 1.823(5)
P4 C46 1.835(5)
C46 H46A 0.9700
C46 H46B 0.9700
C47 C48 1.381(7)
C47 C52 1.381(7)
C48 C49 1.383(8)
C48 H48 0.9300
C49 C50 1.364(9)
C49 H49 0.9300
C50 C51 1.358(9)
C50 H50 0.9300
C51 C52 1.385(8)
C51 H51 0.9300
C52 H52 0.9300
C53 C54 1.383(7)
C53 C58 1.401(7)
C54 C55 1.388(8)
C54 H54 0.9300
C55 C56 1.370(9)
C55 H55 0.9300
C56 C57 1.368(9)
C56 H56 0.9300
C57 C58 1.373(8)
C57 H57 0.9300
C58 H58 0.9300
C59 C64 1.379(8)
C59 C60 1.394(7)
C64 C63 1.383(8)
C64 H64 0.9300
C63 C62 1.363(9)
C63 H63 0.9300
C62 C61 1.362(9)
C62 H62 0.9300
C61 C60 1.381(8)
C61 H61 0.9300
C60 H60 0.9300
C65 C70 1.365(8)
C65 C66 1.386(8)
C66 C67 1.375(9)
C66 H66 0.9300
C67 C68 1.352(11)
C67 H67 0.9300
C68 C69 1.347(11)
C68 H68 0.9300
C69 C70 1.405(9)
C69 H69 0.9300
C70 H70 0.9300
B1 F3 1.244(13)
B1 F4 1.262(13)
B1 F1 1.294(13)
B1 F2 1.304(13)
B2 F8 1.246(15)
B2 F5 1.283(16)
B2 F6 1.333(13)
B2 F7 1.355(12)

loop_
_geom_torsion_atom_site_label_1
_geom_torsion_atom_site_label_2
_geom_torsion_atom_site_label_3
_geom_torsion_atom_site_label_4
_geom_torsion
N5 Cu1 N1 N2 171.5(5)
P3 Cu1 N1 N2 -89.3(5)
P1 Cu1 N1 N2 78.4(5)
N5 Cu1 N1 C1 8.8(3)
P3 Cu1 N1 C1 108.1(3)
P1 Cu1 N1 C1 -84.2(3)
C1 N1 N2 N3 -0.1(5)
Cu1 N1 N2 N3 -163.4(4)
N1 N2 N3 N4 -0.4(6)
N1 N2 N3 C7 178.6(5)
N2 N3 N4 C1 0.7(6)
C7 N3 N4 C1 -178.3(5)
N1 Cu1 N5 C6 177.8(5)
P3 Cu1 N5 C6 61.4(5)
P1 Cu1 N5 C6 -82.1(5)
N1 Cu1 N5 C2 -6.7(4)
P3 Cu1 N5 C2 -123.1(3)
P1 Cu1 N5 C2 93.3(4)
N3 N4 C1 N1 -0.7(6)
N3 N4 C1 C2 178.4(5)
N2 N1 C1 N4 0.5(6)
Cu1 N1 C1 N4 168.5(4)
N2 N1 C1 C2 -178.6(5)
Cu1 N1 C1 C2 -10.6(6)
C6 N5 C2 C3 1.3(8)
Cu1 N5 C2 C3 -174.8(5)
C6 N5 C2 C1 179.4(5)
Cu1 N5 C2 C1 3.3(6)
N4 C1 C2 N5 -174.3(5)
N1 C1 C2 N5 4.7(7)
N4 C1 C2 C3 3.8(9)
N1 C1 C2 C3 -177.2(5)
N5 C2 C3 C4 -1.0(9)
C1 C2 C3 C4 -179.0(6)
C2 C3 C4 C5 -0.7(10)
C3 C4 C5 C6 2.1(10)
C2 N5 C6 C5 0.1(8)
Cu1 N5 C6 C5 175.4(4)
C4 C5 C6 N5 -1.8(10)
N2 N3 C7 C10 130.0(6)
N4 N3 C7 C10 -51.1(8)
N2 N3 C7 C9 6.7(8)
N4 N3 C7 C9 -174.4(5)
N2 N3 C7 C8 -109.9(6)
N4 N3 C7 C8 68.9(7)
N10 Cu2 N6 N7 168.5(6)
P4 Cu2 N6 N7 -72.2(6)
P2 Cu2 N6 N7 71.0(6)
N10 Cu2 N6 C11 4.7(4)
P4 Cu2 N6 C11 124.1(3)
P2 Cu2 N6 C11 -92.7(4)
C11 N6 N7 N8 -0.4(6)
Cu2 N6 N7 N8 -164.6(4)
N6 N7 N8 N9 -0.2(7)
N6 N7 N8 C17 -177.9(6)
N7 N8 N9 C11 0.7(7)
C17 N8 N9 C11 178.3(6)
N6 Cu2 N10 C16 -178.2(5)
P4 Cu2 N10 C16 83.3(5)
P2 Cu2 N10 C16 -81.7(5)
N6 Cu2 N10 C12 -2.3(4)
P4 Cu2 N10 C12 -100.8(4)
P2 Cu2 N10 C12 94.1(4)
N8 N9 C11 N6 -0.9(6)
N8 N9 C11 C12 175.8(6)
N7 N6 C11 N9 0.9(6)
Cu2 N6 C11 N9 170.2(4)
N7 N6 C11 C12 -176.1(5)
Cu2 N6 C11 C12 -6.8(6)
C16 N10 C12 C13 -2.4(9)
Cu2 N10 C12 C13 -178.7(5)
C16 N10 C12 C11 175.8(5)
Cu2 N10 C12 C11 -0.5(6)
N9 C11 C12 N10 -171.3(5)
N6 C11 C12 N10 5.1(8)
N9 C11 C12 C13 6.9(10)
N6 C11 C12 C13 -176.7(6)
N10 C12 C13 C14 2.0(10)
C11 C12 C13 C14 -176.1(6)
C12 C13 C14 C15 -1.2(12)
C13 C14 C15 C16 1.0(12)
C12 N10 C16 C15 2.2(9)
Cu2 N10 C16 C15 178.0(5)
C14 C15 C16 N10 -1.6(11)
N7 N8 C17 C19 85.6(9)
N9 N8 C17 C19 -91.8(8)
N7 N8 C17 C18 -152.1(7)
N9 N8 C17 C18 30.4(10)
N7 N8 C17 C20 -32.6(9)
N9 N8 C17 C20 149.9(7)
N1 Cu1 P1 C22 147.2(2)
N5 Cu1 P1 C22 68.5(2)
P3 Cu1 P1 C22 -49.5(2)
N1 Cu1 P1 C28 32.2(2)
N5 Cu1 P1 C28 -46.5(2)
P3 Cu1 P1 C28 -164.48(18)
N1 Cu1 P1 C21 -85.8(2)
N5 Cu1 P1 C21 -164.5(2)
P3 Cu1 P1 C21 77.5(2)
N10 Cu2 P2 C34 -166.6(2)
N6 Cu2 P2 C34 -87.3(2)
P4 Cu2 P2 C34 32.6(2)
N10 Cu2 P2 C21 65.6(2)
N6 Cu2 P2 C21 144.9(2)
P4 Cu2 P2 C21 -95.15(19)
N10 Cu2 P2 C40 -47.3(2)
N6 Cu2 P2 C40 32.0(2)
P4 Cu2 P2 C40 151.9(2)
C34 P2 C21 P1 -85.3(3)
C40 P2 C21 P1 167.2(3)
Cu2 P2 C21 P1 51.2(3)
C22 P1 C21 P2 62.4(3)
C28 P1 C21 P2 170.6(3)
Cu1 P1 C21 P2 -67.3(3)
C28 P1 C22 C27 137.6(4)
C21 P1 C22 C27 -117.0(4)
Cu1 P1 C22 C27 19.5(5)
C28 P1 C22 C23 -44.5(5)
C21 P1 C22 C23 60.9(5)
Cu1 P1 C22 C23 -162.6(4)
C27 C22 C23 C24 0.3(9)
P1 C22 C23 C24 -177.6(5)
C22 C23 C24 C25 -0.1(10)
C23 C24 C25 C26 -0.4(11)
C24 C25 C26 C27 0.6(11)
C25 C26 C27 C22 -0.4(10)
C23 C22 C27 C26 -0.1(9)
P1 C22 C27 C26 178.0(5)
C22 P1 C28 C29 -42.2(5)
C21 P1 C28 C29 -151.0(4)
Cu1 P1 C28 C29 77.4(4)
C22 P1 C28 C33 144.0(4)
C21 P1 C28 C33 35.2(5)
Cu1 P1 C28 C33 -96.5(4)
C33 C28 C29 C30 1.2(8)
P1 C28 C29 C30 -172.7(4)
C28 C29 C30 C31 -2.6(9)
C29 C30 C31 C32 1.8(10)
C30 C31 C32 C33 0.2(10)
C31 C32 C33 C28 -1.5(10)
C29 C28 C33 C32 0.8(8)
P1 C28 C33 C32 174.7(5)
C21 P2 C34 C35 125.2(5)
C40 P2 C34 C35 -127.7(5)
Cu2 P2 C34 C35 -6.3(5)
C21 P2 C34 C39 -54.2(5)
C40 P2 C34 C39 52.9(5)
Cu2 P2 C34 C39 174.3(4)
C39 C34 C35 C36 0.8(9)
P2 C34 C35 C36 -178.7(5)
C34 C35 C36 C37 -0.8(9)
C35 C36 C37 C38 -0.3(11)
C36 C37 C38 C39 1.4(11)
C37 C38 C39 C34 -1.4(10)
C35 C34 C39 C38 0.3(9)
P2 C34 C39 C38 179.7(5)
C34 P2 C40 C41 36.5(5)
C21 P2 C40 C41 145.3(5)
Cu2 P2 C40 C41 -94.5(5)
C34 P2 C40 C45 -150.3(4)
C21 P2 C40 C45 -41.5(5)
Cu2 P2 C40 C45 78.7(5)
C45 C40 C41 C42 -0.8(9)
P2 C40 C41 C42 172.6(5)
C40 C41 C42 C43 0.2(10)
C41 C42 C43 C44 0.8(11)
C42 C43 C44 C45 -1.3(10)
C41 C40 C45 C44 0.4(8)
P2 C40 C45 C44 -172.9(4)
C43 C44 C45 C40 0.6(9)
N1 Cu1 P3 C53 36.4(2)
N5 Cu1 P3 C53 119.9(2)
P1 Cu1 P3 C53 -124.9(2)
N1 Cu1 P3 C47 -78.8(2)
N5 Cu1 P3 C47 4.7(2)
P1 Cu1 P3 C47 119.85(19)
N1 Cu1 P3 C46 166.9(2)
N5 Cu1 P3 C46 -109.6(2)
P1 Cu1 P3 C46 5.6(2)
N10 Cu2 P4 C65 151.1(3)
N6 Cu2 P4 C65 66.9(2)
P2 Cu2 P4 C65 -51.2(2)
N10 Cu2 P4 C59 37.0(2)
N6 Cu2 P4 C59 -47.1(2)
P2 Cu2 P4 C59 -165.28(19)
N10 Cu2 P4 C46 -87.3(2)
N6 Cu2 P4 C46 -171.4(2)
P2 Cu2 P4 C46 70.4(2)
C65 P4 C46 P3 163.1(3)
C59 P4 C46 P3 -89.5(3)
Cu2 P4 C46 P3 39.9(3)
C53 P3 C46 P4 67.7(3)
C47 P3 C46 P4 175.1(3)
Cu1 P3 C46 P4 -69.9(3)
C53 P3 C47 C48 -56.2(5)
C46 P3 C47 C48 -165.5(4)
Cu1 P3 C47 C48 71.3(4)
C53 P3 C47 C52 132.4(5)
C46 P3 C47 C52 23.1(5)
Cu1 P3 C47 C52 -100.1(4)
C52 C47 C48 C49 1.0(9)
P3 C47 C48 C49 -170.8(5)
C47 C48 C49 C50 0.7(10)
C48 C49 C50 C51 -1.6(10)
C49 C50 C51 C52 0.8(10)
C48 C47 C52 C51 -1.8(8)
P3 C47 C52 C51 169.6(4)
C50 C51 C52 C47 0.9(9)
C47 P3 C53 C54 115.7(5)
C46 P3 C53 C54 -136.0(4)
Cu1 P3 C53 C54 -0.7(5)
C47 P3 C53 C58 -62.8(5)
C46 P3 C53 C58 45.4(5)
Cu1 P3 C53 C58 -179.2(4)
C58 C53 C54 C55 -2.1(8)
P3 C53 C54 C55 179.4(5)
C53 C54 C55 C56 0.2(10)
C54 C55 C56 C57 1.1(11)
C55 C56 C57 C58 -0.6(10)
C56 C57 C58 C53 -1.3(9)
C54 C53 C58 C57 2.6(8)
P3 C53 C58 C57 -178.8(4)
C65 P4 C59 C64 -134.7(5)
C46 P4 C59 C64 116.3(5)
Cu2 P4 C59 C64 -17.5(5)
C65 P4 C59 C60 47.7(5)
C46 P4 C59 C60 -61.3(5)
Cu2 P4 C59 C60 164.9(4)
C60 C59 C64 C63 0.4(9)
P4 C59 C64 C63 -177.3(5)
C59 C64 C63 C62 -0.2(10)
C64 C63 C62 C61 0.1(11)
C63 C62 C61 C60 -0.2(11)
C62 C61 C60 C59 0.4(10)
C64 C59 C60 C61 -0.6(9)
P4 C59 C60 C61 177.1(5)
C59 P4 C65 C70 -129.7(6)
C46 P4 C65 C70 -22.4(7)
Cu2 P4 C65 C70 108.9(6)
C59 P4 C65 C66 58.2(6)
C46 P4 C65 C66 165.5(5)
Cu2 P4 C65 C66 -63.1(6)
C70 C65 C66 C67 -0.1(11)
P4 C65 C66 C67 172.6(6)
C65 C66 C67 C68 -2.6(13)
C66 C67 C68 C69 4.6(14)
C67 C68 C69 C70 -3.7(15)
C66 C65 C70 C69 1.0(11)
P4 C65 C70 C69 -171.0(6)
C68 C69 C70 C65 0.9(13)
